data_4309112
loop_
_publ_author_name
'Patrick Bazinet'
'Glenn P. A. Yap'
'Gino A. DiLabio'
'Darrin S. Richeson'

_publ_section_title
;
Synthesis and Molecular and Extended Structures for a
Diaminonaphthalene-Derived Bis(amido)stannylene
;
_journal_name_full 'Inorganic Chemistry'
_journal_page_first 4616
_journal_page_last 4621
_journal_paper_doi 10.1021/ic050238u
_journal_volume 44
_journal_year 2005
_chemical_formula_sum 'C16 H20 N2 Sn'
_chemical_formula_weight 359.03
_chemical_name_systematic
; 
 ? 
;
_space_group_IT_number 19
_symmetry_cell_setting orthorhombic
_symmetry_space_group_name_Hall 'P 2ac 2ab'
_symmetry_space_group_name_H-M 'P 21 21 21'
_atom_sites_solution_hydrogens geom
_atom_sites_solution_primary direct
_atom_sites_solution_secondary difmap
_audit_creation_method SHELXL-97
_cell_angle_alpha 90.00
_cell_angle_beta 90.00
_cell_angle_gamma 90.00
_cell_formula_units_Z 4
_cell_length_a 9.646(3)
_cell_length_b 9.685(3)
_cell_length_c 15.689(5)
_cell_measurement_reflns_used 'reflections from 60 data frames'
_cell_measurement_temperature 238(2)
_cell_measurement_theta_max 28.29
_cell_measurement_theta_min 1.47
_cell_volume 1465.7(8)
_computing_cell_refinement 'Bruker SMART'
_computing_data_collection 'Bruker SMART'
_computing_data_reduction 'Bruker SHELXTL'
_computing_molecular_graphics 'Bruker SHELXTL'
_computing_publication_material 'Bruker SHELXTL'
_computing_structure_refinement 'SHELXL-97 (Sheldrick, 1997)'
_computing_structure_solution 'SHELXS-97 (Sheldrick, 1990)'
_diffrn_ambient_temperature 238(2)
_diffrn_measured_fraction_theta_full 0.939
_diffrn_measured_fraction_theta_max 0.939
_diffrn_measurement_device_type 'CCD area detector'
_diffrn_measurement_method 'phi and omega scans'
_diffrn_radiation_monochromator graphite
_diffrn_radiation_source 'fine-focus sealed tube'
_diffrn_radiation_type MoK\a
_diffrn_radiation_wavelength 0.71073
_diffrn_reflns_av_R_equivalents 0.1224
_diffrn_reflns_av_sigmaI/netI 0.1666
_diffrn_reflns_limit_h_max 12
_diffrn_reflns_limit_h_min -12
_diffrn_reflns_limit_k_max 12
_diffrn_reflns_limit_k_min 0
_diffrn_reflns_limit_l_max 21
_diffrn_reflns_limit_l_min 0
_diffrn_reflns_number 11588
_diffrn_reflns_theta_full 28.84
_diffrn_reflns_theta_max 28.84
_diffrn_reflns_theta_min 2.47
_diffrn_standards_decay_% <1
_diffrn_standards_number '50 standard frames at start and end'
_exptl_absorpt_coefficient_mu 1.732
_exptl_absorpt_correction_T_max 0.928077
_exptl_absorpt_correction_T_min 0.538130
_exptl_absorpt_correction_type multi-scan
_exptl_absorpt_process_details 'Blessing,R., Acta Cryst. (1995) A51 33-38.'
_exptl_crystal_colour orange
_exptl_crystal_density_diffrn 1.627
_exptl_crystal_density_method 'not measured'
_exptl_crystal_description block
_exptl_crystal_F_000 720
_exptl_crystal_size_max 0.20
_exptl_crystal_size_mid 0.01
_exptl_crystal_size_min 0.01
_refine_diff_density_max 0.936
_refine_diff_density_min -1.400
_refine_diff_density_rms 0.133
_refine_ls_abs_structure_details 'Flack H D (1983), Acta Cryst. A39, 876-881'
_refine_ls_abs_structure_Flack -0.15(7)
_refine_ls_extinction_coef 0.0087(9)
_refine_ls_extinction_expression Fc^*^=kFc[1+0.001xFc^2^\l^3^/sin(2\q)]^-1/4^
_refine_ls_extinction_method SHELXL
_refine_ls_goodness_of_fit_ref 1.057
_refine_ls_hydrogen_treatment mixed
_refine_ls_matrix_type full
_refine_ls_number_parameters 149
_refine_ls_number_reflns 3461
_refine_ls_number_restraints 202
_refine_ls_restrained_S_all 1.052
_refine_ls_R_factor_all 0.1798
_refine_ls_R_factor_gt 0.0596
_refine_ls_shift/su_max 0.001
_refine_ls_shift/su_mean 0.000
_refine_ls_structure_factor_coef Fsqd
_refine_ls_weighting_details 'calc w=1/[\s^2^(Fo^2^)+(0.0400P)^2^+0.0000P] where P=(Fo^2^+2Fc^2^)/3'
_refine_ls_weighting_scheme calc
_refine_ls_wR_factor_gt 0.1088
_refine_ls_wR_factor_ref 0.1293
_reflns_number_gt 1469
_reflns_number_total 3461
_reflns_threshold_expression >2sigma(I)
_cod_data_source_file ic050238usi20050215_113346.cif
_cod_data_source_block dr196
_cod_depositor_comments
;
The following automatic conversions were performed:
'_symmetry_cell_setting' value 'Orthorhombic' changed to 'orthorhombic'
according to '/home/saulius/struct/CIF-dictionaries/cif_core.dic'
dictionary named 'cif_core.dic' version 2.4.1 from 2010-06-29.

Automatic conversion script
Id: cif_fix_enum 1527 2010-12-29 10:47:43Z saulius 
;
_cod_database_code 4309112

loop_
_symmetry_equiv_pos_as_xyz
'x, y, z'
'-x+1/2, -y, z+1/2'
'-x, y+1/2, -z+1/2'
'x+1/2, -y+1/2, -z'

loop_
_atom_site_label
_atom_site_type_symbol
_atom_site_fract_x
_atom_site_fract_y
_atom_site_fract_z
_atom_site_U_iso_or_equiv
_atom_site_adp_type
_atom_site_occupancy
_atom_site_symmetry_multiplicity
_atom_site_calc_flag
_atom_site_refinement_flags
_atom_site_disorder_assembly
_atom_site_disorder_group
Sn Sn 0.94086(10) 0.58964(7) 0.85396(5) 0.0637(3) Uani 1 1 d U . .
N1 N 0.8077(8) 0.4277(8) 0.8260(4) 0.055(2) Uani 1 1 d U . .
N2 N 1.0381(11) 0.4519(7) 0.9348(5) 0.064(3) Uani 1 1 d U . .
C1 C 0.8515(6) 0.2898(5) 0.8220(4) 0.058(3) Uani 1 1 d GU . .
C2 C 0.7690(6) 0.2089(7) 0.7692(4) 0.111(5) Uani 1 1 d GU . .
H2A H 0.6908 0.2474 0.7426 0.133 Uiso 1 1 calc R . .
C3 C 0.8023(7) 0.0709(7) 0.7558(4) 0.123(5) Uani 1 1 d GU . .
H3A H 0.7466 0.0162 0.7201 0.147 Uiso 1 1 calc R . .
C4 C 0.9180(7) 0.0139(5) 0.7951(4) 0.099(4) Uani 1 1 d GU . .
H4A H 0.9406 -0.0794 0.7860 0.119 Uiso 1 1 calc R . .
C5 C 1.0005(6) 0.0948(4) 0.8479(3) 0.068(3) Uani 1 1 d GU . .
C6 C 0.9672(5) 0.2328(4) 0.8613(3) 0.040(2) Uani 1 1 d GU . .
C7 C 1.0496(6) 0.3137(5) 0.9141(3) 0.048(2) Uani 1 1 d GU . .
C8 C 1.1654(6) 0.2566(8) 0.9534(4) 0.095(4) Uani 1 1 d GU . .
H8A H 1.2211 0.3114 0.9891 0.114 Uiso 1 1 calc R . .
C9 C 1.1986(6) 0.1187(8) 0.9400(4) 0.137(6) Uani 1 1 d GU . .
H9A H 1.2769 0.0802 0.9666 0.165 Uiso 1 1 calc R . .
C10 C 1.1162(7) 0.0378(6) 0.8872(4) 0.100(4) Uani 1 1 d GU . .
H10A H 1.1387 -0.0555 0.8781 0.120 Uiso 1 1 calc R . .
C11 C 0.6673(16) 0.4672(13) 0.7912(9) 0.101(4) Uani 1 1 d U . .
H11A H 0.6565 0.4246 0.7342 0.122 Uiso 1 1 calc R . .
C12 C 0.5501(12) 0.4078(14) 0.8519(11) 0.120(4) Uani 1 1 d U . .
H12A H 0.5576 0.3080 0.8545 0.181 Uiso 1 1 calc R . .
H12B H 0.4598 0.4332 0.8298 0.181 Uiso 1 1 calc R . .
H12C H 0.5614 0.4460 0.9087 0.181 Uiso 1 1 calc R . .
C13 C 0.6543(18) 0.6234(14) 0.7816(11) 0.161(7) Uani 1 1 d U . .
H13A H 0.7266 0.6571 0.7440 0.241 Uiso 1 1 calc R . .
H13B H 0.6636 0.6668 0.8371 0.241 Uiso 1 1 calc R . .
H13C H 0.5643 0.6458 0.7577 0.241 Uiso 1 1 calc R . .
C14 C 1.1118(15) 0.5113(14) 1.0127(11) 0.104(4) Uani 1 1 d U . .
H14A H 1.1516 0.4363 1.0479 0.125 Uiso 1 1 calc R . .
C15 C 1.0078(16) 0.599(2) 1.0656(9) 0.192(9) Uani 1 1 d U . .
H15A H 0.9390 0.5381 1.0909 0.288 Uiso 1 1 calc R . .
H15B H 0.9621 0.6647 1.0286 0.288 Uiso 1 1 calc R . .
H15C H 1.0572 0.6473 1.1102 0.288 Uiso 1 1 calc R . .
C16 C 1.2303(14) 0.6089(19) 0.9780(10) 0.150(7) Uani 1 1 d U . .
H16A H 1.2981 0.5543 0.9473 0.226 Uiso 1 1 calc R . .
H16B H 1.2750 0.6551 1.0255 0.226 Uiso 1 1 calc R . .
H16C H 1.1904 0.6772 0.9400 0.226 Uiso 1 1 calc R . .

loop_
_atom_site_aniso_label
_atom_site_aniso_U_11
_atom_site_aniso_U_22
_atom_site_aniso_U_33
_atom_site_aniso_U_23
_atom_site_aniso_U_13
_atom_site_aniso_U_12
Sn 0.1139(7) 0.0229(3) 0.0545(4) -0.0048(5) -0.0137(6) -0.0031(5)
N1 0.064(5) 0.056(4) 0.045(5) -0.003(4) -0.032(4) 0.022(4)
N2 0.078(7) 0.046(4) 0.068(5) 0.011(4) -0.041(5) -0.029(4)
C1 0.067(7) 0.041(5) 0.066(8) -0.025(5) -0.010(5) 0.001(4)
C2 0.071(9) 0.115(9) 0.147(13) -0.089(9) -0.023(8) 0.000(7)
C3 0.092(11) 0.107(9) 0.169(13) -0.080(10) 0.004(8) -0.047(8)
C4 0.133(11) 0.034(6) 0.130(11) -0.014(6) 0.042(8) -0.025(6)
C5 0.110(8) 0.034(4) 0.060(6) 0.011(6) 0.022(5) 0.014(5)
C6 0.049(6) 0.030(4) 0.040(5) 0.015(4) 0.009(5) -0.014(4)
C7 0.046(6) 0.057(5) 0.041(6) 0.018(4) 0.000(5) 0.000(5)
C8 0.092(9) 0.138(9) 0.056(8) -0.016(8) -0.020(7) 0.049(8)
C9 0.195(13) 0.169(12) 0.048(8) -0.001(9) -0.047(8) 0.104(11)
C10 0.171(12) 0.064(7) 0.066(8) 0.021(5) 0.017(7) 0.070(7)
C11 0.106(8) 0.098(9) 0.100(10) -0.025(7) -0.089(8) 0.041(7)
C12 0.054(6) 0.110(8) 0.197(14) -0.014(11) -0.081(9) 0.033(8)
C13 0.184(15) 0.118(10) 0.180(16) 0.061(11) -0.068(13) 0.079(10)
C14 0.102(12) 0.073(8) 0.136(11) -0.010(7) -0.062(8) -0.028(7)
C15 0.140(15) 0.35(3) 0.090(11) -0.114(14) 0.021(10) -0.086(14)
C16 0.058(10) 0.231(18) 0.162(15) -0.093(14) -0.002(9) -0.069(10)

loop_
_atom_type_symbol
_atom_type_description
_atom_type_scat_dispersion_real
_atom_type_scat_dispersion_imag
_atom_type_scat_source
C C 0.0033 0.0016 'International Tables Vol C Tables 4.2.6.8 and 6.1.1.4'
H H 0.0000 0.0000 'International Tables Vol C Tables 4.2.6.8 and 6.1.1.4'
N N 0.0061 0.0033 'International Tables Vol C Tables 4.2.6.8 and 6.1.1.4'
Sn Sn -0.6537 1.4246 'International Tables Vol C Tables 4.2.6.8 and 6.1.1.4'

loop_
_geom_angle_atom_site_label_1
_geom_angle_atom_site_label_2
_geom_angle_atom_site_label_3
_geom_angle
_geom_angle_site_symmetry_1
_geom_angle_site_symmetry_3
_geom_angle_publ_flag
N2 Sn N1 85.6(3) . . ?
C1 N1 C11 119.7(8) . . ?
C1 N1 Sn 122.9(5) . . ?
C11 N1 Sn 116.1(7) . . ?
C7 N2 C14 121.0(8) . . ?
C7 N2 Sn 121.2(5) . . ?
C14 N2 Sn 117.4(7) . . ?
C2 C1 C6 120.0 . . ?
C2 C1 N1 113.0(4) . . ?
C6 C1 N1 126.9(4) . . ?
C1 C2 C3 120.0 . . ?
C4 C3 C2 120.0 . . ?
C3 C4 C5 120.0 . . ?
C4 C5 C6 120.0 . . ?
C4 C5 C10 120.0 . . ?
C6 C5 C10 120.0 . . ?
C7 C6 C5 120.0 . . ?
C7 C6 C1 120.0 . . ?
C5 C6 C1 120.0 . . ?
N2 C7 C8 110.2(5) . . ?
N2 C7 C6 129.8(5) . . ?
C8 C7 C6 120.0 . . ?
C7 C8 C9 120.0 . . ?
C10 C9 C8 120.0 . . ?
C9 C10 C5 120.0 . . ?
N1 C11 C13 111.2(12) . . ?
N1 C11 C12 109.3(10) . . ?
C13 C11 C12 111.1(13) . . ?
C15 C14 N2 109.4(11) . . ?
C15 C14 C16 109.0(13) . . ?
N2 C14 C16 106.7(12) . . ?

loop_
_geom_bond_atom_site_label_1
_geom_bond_atom_site_label_2
_geom_bond_distance
_geom_bond_site_symmetry_2
_geom_bond_publ_flag
Sn N2 2.066(8) . ?
Sn N1 2.074(8) . ?
N1 C1 1.402(8) . ?
N1 C11 1.509(14) . ?
N2 C7 1.382(9) . ?
N2 C14 1.526(14) . ?
C1 C2 1.3900 . ?
C1 C6 1.3900 . ?
C2 C3 1.3900 . ?
C3 C4 1.3900 . ?
C4 C5 1.3900 . ?
C5 C6 1.3900 . ?
C5 C10 1.3900 . ?
C6 C7 1.3900 . ?
C7 C8 1.3900 . ?
C8 C9 1.3900 . ?
C9 C10 1.3900 . ?
C11 C13 1.526(17) . ?
C11 C12 1.59(2) . ?
C14 C15 1.552(19) . ?
C14 C16 1.579(19) . ?

loop_
_cod_related_entry_id
_cod_related_entry_database
_cod_related_entry_code
1 ChemSpider 30660856
